data_2229538
loop_
_publ_author_name
'Lv, Dong-Yu'
'Gao, Zhu-Qing'
'Gu, Jin-Zhong'

_publ_section_title
;
 Poly[[triaqua(\m~3~-4-oxidopyridine-2,6-dicarboxylato)terbium(III)]
 monohydrate]
;
_journal_coeditor_code WM2449
_journal_issue 3
_journal_name_full 'Acta Crystallographica Section E'
_journal_page_first m357
_journal_page_last m358
_journal_paper_doi 10.1107/S1600536811005447
_journal_volume 67
_journal_year 2011
_chemical_formula_iupac '[Tb (C7 H2 N O5) (H2 O)3], H2 O'
_chemical_formula_moiety 'C7 H8 N O8 Tb, H2 O'
_chemical_formula_sum 'C7 H10 N O9 Tb'
_chemical_formula_weight 411.08
_chemical_name_systematic
;
Poly[[triaqua(\m~3~-4-oxidopyridine-2,6-dicarboxylato)terbium(III)] monohydrate]
;
_space_group_IT_number 14
_symmetry_cell_setting monoclinic
_symmetry_space_group_name_Hall '-P 2yn'
_symmetry_space_group_name_H-M 'P 1 21/n 1'
_atom_sites_solution_hydrogens geom
_atom_sites_solution_primary direct
_atom_sites_solution_secondary difmap
_audit_creation_method SHELXL-97
_cell_angle_alpha 90.00
_cell_angle_beta 105.126(2)
_cell_angle_gamma 90.00
_cell_formula_units_Z 4
_cell_length_a 9.953(2)
_cell_length_b 7.5454(16)
_cell_length_c 15.461(3)
_cell_measurement_reflns_used 5700
_cell_measurement_temperature 293(2)
_cell_measurement_theta_max 28.31
_cell_measurement_theta_min 2.20
_cell_volume 1120.9(4)
_computing_cell_refinement 'SAINT (Bruker, 2004)'
_computing_data_collection 'APEX2 (Bruker, 2004)'
_computing_data_reduction 'SAINT (Bruker, 2004)'
_computing_molecular_graphics 'SHELXTL (Sheldrick, 2008) and DIAMOND (Brandenburg & Putz, 2005)'
_computing_publication_material 'publCIF (Westrip, 2010)'
_computing_structure_refinement 'SHELXL97 (Sheldrick, 2008)'
_computing_structure_solution 'SHELXS97 (Sheldrick, 2008)'
_diffrn_ambient_temperature 293(2)
_diffrn_measured_fraction_theta_full 1.000
_diffrn_measured_fraction_theta_max 1.000
_diffrn_measurement_device_type 'Bruker APEXII CCD'
_diffrn_measurement_method '\f and \w'
_diffrn_radiation_monochromator graphite
_diffrn_radiation_source 'fine-focus sealed tube'
_diffrn_radiation_type MoK\a
_diffrn_radiation_wavelength 0.71073
_diffrn_reflns_av_R_equivalents 0.0315
_diffrn_reflns_av_sigmaI/netI 0.0281
_diffrn_reflns_limit_h_max 11
_diffrn_reflns_limit_h_min -12
_diffrn_reflns_limit_k_max 8
_diffrn_reflns_limit_k_min -9
_diffrn_reflns_limit_l_max 18
_diffrn_reflns_limit_l_min -18
_diffrn_reflns_number 7828
_diffrn_reflns_theta_full 25.50
_diffrn_reflns_theta_max 25.50
_diffrn_reflns_theta_min 2.20
_diffrn_standards_number 0
_exptl_absorpt_coefficient_mu 6.351
_exptl_absorpt_correction_T_max 0.247
_exptl_absorpt_correction_T_min 0.162
_exptl_absorpt_correction_type multi-scan
_exptl_absorpt_process_details '(<i>SADABS</i>; Bruker, 2004)'
_exptl_crystal_colour colorless
_exptl_crystal_density_diffrn 2.436
_exptl_crystal_density_method 'not measured'
_exptl_crystal_description block
_exptl_crystal_F_000 784
_exptl_crystal_size_max 0.30
_exptl_crystal_size_mid 0.25
_exptl_crystal_size_min 0.22
_refine_diff_density_max 1.344
_refine_diff_density_min -0.600
_refine_ls_extinction_coef 0.0244(6)
_refine_ls_extinction_expression Fc^*^=kFc[1+0.001xFc^2^\l^3^/sin(2\q)]^-1/4^
_refine_ls_extinction_method 'SHELXL97 (Sheldrick, 2008)'
_refine_ls_goodness_of_fit_ref 1.098
_refine_ls_hydrogen_treatment mixed
_refine_ls_matrix_type full
_refine_ls_number_parameters 196
_refine_ls_number_reflns 2080
_refine_ls_number_restraints 12
_refine_ls_restrained_S_all 1.097
_refine_ls_R_factor_all 0.0206
_refine_ls_R_factor_gt 0.0191
_refine_ls_shift/su_max 0.001
_refine_ls_shift/su_mean 0.000
_refine_ls_structure_factor_coef Fsqd
_refine_ls_weighting_details 'calc w=1/[\s^2^(Fo^2^)+(0.0227P)^2^+0.9410P] where P=(Fo^2^+2Fc^2^)/3'
_refine_ls_weighting_scheme calc
_refine_ls_wR_factor_gt 0.0497
_refine_ls_wR_factor_ref 0.0508
_reflns_number_gt 1929
_reflns_number_total 2080
_reflns_threshold_expression I>2\s(I)
_cod_data_source_file wm2449.cif
_cod_data_source_block I
_cod_original_sg_symbol_H-M 'P 21/n'
_cod_database_code 2229538
_cod_database_fobs_code 2229538

loop_
_symmetry_equiv_pos_as_xyz
'x, y, z'
'-x+1/2, y+1/2, -z+1/2'
'-x, -y, -z'
'x-1/2, -y-1/2, z-1/2'

loop_
_atom_site_type_symbol
_atom_site_label
_atom_site_fract_x
_atom_site_fract_y
_atom_site_fract_z
_atom_site_U_iso_or_equiv
_atom_site_adp_type
_atom_site_calc_flag
_atom_site_refinement_flags
_atom_site_occupancy
_atom_site_disorder_assembly
_atom_site_disorder_group
Tb Tb1 0.499147(11) 0.823001(18) 0.253250(7) 0.01168(10) Uani d . 1 . .
C C1 0.5913(3) 0.8297(4) 0.06235(18) 0.0145(6) Uani d . 1 . .
C C2 0.4542(3) 0.7331(4) 0.03360(17) 0.0137(6) Uani d . 1 . .
C C3 0.3928(3) 0.6833(4) -0.05345(18) 0.0157(6) Uani d . 1 . .
H H3 0.4367 0.7069 -0.0984 0.019 Uiso calc R 1 . .
C C4 0.2628(3) 0.5961(4) -0.07393(17) 0.0150(6) Uani d . 1 . .
C C5 0.2059(3) 0.5615(4) -0.00148(17) 0.0166(6) Uani d . 1 . .
H H5 0.1218 0.5012 -0.0109 0.020 Uiso calc R 1 . .
C C6 0.2739(3) 0.6163(4) 0.08284(17) 0.0149(6) Uani d . 1 . .
C C7 0.2160(3) 0.5940(4) 0.16200(17) 0.0176(6) Uani d . 1 . .
H H1W 0.685(3) 0.519(5) 0.3081(14) 0.033(10) Uiso d D 1 . .
H H2W 0.678(4) 0.555(5) 0.2179(17) 0.049(12) Uiso d D 1 . .
H H3W 0.507(4) 0.547(2) 0.394(2) 0.049(13) Uiso d D 1 . .
H H4W 0.477(4) 0.706(4) 0.433(2) 0.039(12) Uiso d D 1 . .
H H5W 0.378(3) 1.090(5) 0.1149(12) 0.032(10) Uiso d D 1 . .
H H6W 0.339(4) 1.121(5) 0.196(2) 0.051(13) Uiso d D 1 . .
H H7W 0.348(2) 0.664(5) 0.544(3) 0.051(14) Uiso d D 1 . .
H H8W 0.457(5) 0.756(7) 0.608(3) 0.11(2) Uiso d D 1 . .
N N1 0.3970(3) 0.7017(3) 0.10190(15) 0.0144(5) Uani d . 1 . .
O O1 0.6315(2) 0.8714(3) 0.14414(12) 0.0198(5) Uani d . 1 . .
O O2 0.6576(2) 0.8598(3) 0.00587(13) 0.0232(5) Uani d . 1 . .
O O3 0.2780(2) 0.6745(3) 0.23225(14) 0.0273(6) Uani d . 1 . .
O O4 0.1088(2) 0.5009(3) 0.15414(12) 0.0222(5) Uani d . 1 . .
O O5 0.1971(2) 0.5510(3) -0.15625(12) 0.0191(5) Uani d . 1 . .
O O6 0.6360(2) 0.5619(3) 0.25964(14) 0.0286(5) Uani d D 1 . .
O O7 0.5014(3) 0.6624(3) 0.38879(14) 0.0254(5) Uani d D 1 . .
O O8 0.3974(3) 1.0761(3) 0.17129(14) 0.0294(6) Uani d D 1 . .
O O9 0.4360(3) 0.6777(3) 0.5670(2) 0.0376(6) Uani d D 1 . .

loop_
_atom_site_aniso_label
_atom_site_aniso_U_11
_atom_site_aniso_U_22
_atom_site_aniso_U_33
_atom_site_aniso_U_12
_atom_site_aniso_U_13
_atom_site_aniso_U_23
Tb1 0.00900(13) 0.01520(14) 0.01068(12) -0.00006(5) 0.00229(7) -0.00069(4)
C1 0.0132(15) 0.0153(15) 0.0153(13) 0.0025(11) 0.0043(11) 0.0017(10)
C2 0.0126(15) 0.0137(14) 0.0153(12) 0.0009(12) 0.0044(11) 0.0017(11)
C3 0.0146(16) 0.0195(16) 0.0137(13) 0.0016(11) 0.0047(11) 0.0008(10)
C4 0.0133(15) 0.0159(15) 0.0145(12) 0.0045(12) 0.0013(10) -0.0021(10)
C5 0.0121(15) 0.0184(15) 0.0186(13) -0.0034(12) 0.0030(11) -0.0012(11)
C6 0.0113(14) 0.0165(15) 0.0168(13) -0.0007(12) 0.0036(11) 0.0023(11)
C7 0.0136(15) 0.0219(16) 0.0170(13) 0.0004(13) 0.0035(11) 0.0018(11)
N1 0.0099(13) 0.0182(13) 0.0148(11) -0.0016(10) 0.0027(9) -0.0013(9)
O1 0.0145(11) 0.0288(12) 0.0164(10) -0.0054(9) 0.0048(8) -0.0030(8)
O2 0.0189(12) 0.0352(13) 0.0178(10) -0.0049(10) 0.0087(8) 0.0022(9)
O3 0.0229(13) 0.0446(16) 0.0165(10) -0.0167(10) 0.0087(9) -0.0084(9)
O4 0.0184(12) 0.0307(13) 0.0178(9) -0.0134(10) 0.0050(8) -0.0016(8)
O5 0.0155(11) 0.0272(12) 0.0126(9) 0.0033(9) -0.0001(8) -0.0052(8)
O6 0.0329(14) 0.0328(14) 0.0226(11) 0.0189(11) 0.0118(10) 0.0066(10)
O7 0.0338(15) 0.0226(14) 0.0218(11) 0.0025(10) 0.0107(10) 0.0009(9)
O8 0.0394(15) 0.0339(14) 0.0198(11) 0.0178(11) 0.0163(10) 0.0098(10)
O9 0.0222(15) 0.0273(15) 0.0595(18) 0.0038(11) 0.0041(13) 0.0031(12)

loop_
_atom_type_symbol
_atom_type_description
_atom_type_scat_dispersion_real
_atom_type_scat_dispersion_imag
_atom_type_scat_source
C C 0.0033 0.0016 'International Tables Vol C Tables 4.2.6.8 and 6.1.1.4'
H H 0.0000 0.0000 'International Tables Vol C Tables 4.2.6.8 and 6.1.1.4'
N N 0.0061 0.0033 'International Tables Vol C Tables 4.2.6.8 and 6.1.1.4'
O O 0.0106 0.0060 'International Tables Vol C Tables 4.2.6.8 and 6.1.1.4'
Tb Tb -0.1723 4.1537 'International Tables Vol C Tables 4.2.6.8 and 6.1.1.4'

loop_
_geom_angle_atom_site_label_1
_geom_angle_atom_site_label_2
_geom_angle_atom_site_label_3
_geom_angle_site_symmetry_1
_geom_angle_site_symmetry_3
_geom_angle
_geom_angle_publ_flag
O5 Tb1 O8 4_676 . 99.83(8) ?
O5 Tb1 O6 4_676 . 85.81(8) ?
O8 Tb1 O6 . . 148.11(7) ?
O5 Tb1 O4 4_676 2 81.52(7) ?
O8 Tb1 O4 . 2 70.97(7) ?
O6 Tb1 O4 . 2 140.77(7) ?
O5 Tb1 O3 4_676 . 151.44(7) ?
O8 Tb1 O3 . . 93.13(9) ?
O6 Tb1 O3 . . 96.50(8) ?
O4 Tb1 O3 2 . 78.83(7) ?
O5 Tb1 O7 4_676 . 82.37(8) ?
O8 Tb1 O7 . . 140.75(8) ?
O6 Tb1 O7 . . 70.95(8) ?
O4 Tb1 O7 2 . 70.65(7) ?
O3 Tb1 O7 . . 71.68(8) ?
O5 Tb1 O1 4_676 . 80.00(7) ?
O8 Tb1 O1 . . 74.95(7) ?
O6 Tb1 O1 . . 75.22(8) ?
O4 Tb1 O1 2 . 137.48(7) ?
O3 Tb1 O1 . . 128.19(7) ?
O7 Tb1 O1 . . 142.73(8) ?
O5 Tb1 N1 4_676 . 143.47(8) ?
O8 Tb1 N1 . . 77.25(8) ?
O6 Tb1 N1 . . 79.77(8) ?
O4 Tb1 N1 2 . 129.18(8) ?
O3 Tb1 N1 . . 64.24(7) ?
O7 Tb1 N1 . . 122.96(8) ?
O1 Tb1 N1 . . 63.95(7) ?
O2 C1 O1 . . 124.7(3) ?
O2 C1 C2 . . 119.1(2) ?
O1 C1 C2 . . 116.2(2) ?
N1 C2 C3 . . 123.2(3) ?
N1 C2 C1 . . 112.9(2) ?
C3 C2 C1 . . 123.8(2) ?
C2 C3 C4 . . 119.5(3) ?
C2 C3 H3 . . 120.2 ?
C4 C3 H3 . . 120.2 ?
O5 C4 C5 . . 121.4(3) ?
O5 C4 C3 . . 122.2(2) ?
C5 C4 C3 . . 116.4(2) ?
C6 C5 C4 . . 120.1(3) ?
C6 C5 H5 . . 120.0 ?
C4 C5 H5 . . 120.0 ?
N1 C6 C5 . . 123.3(3) ?
N1 C6 C7 . . 113.5(2) ?
C5 C6 C7 . . 123.2(3) ?
O4 C7 O3 . . 124.5(3) ?
O4 C7 C6 . . 118.9(2) ?
O3 C7 C6 . . 116.5(3) ?
C2 N1 C6 . . 117.4(2) ?
C2 N1 Tb1 . . 121.61(19) ?
C6 N1 Tb1 . . 120.69(18) ?
C1 O1 Tb1 . . 124.88(18) ?
C7 O3 Tb1 . . 124.41(18) ?
C7 O4 Tb1 . 2_545 138.84(17) ?
C4 O5 Tb1 . 4_575 127.69(17) ?
Tb1 O6 H1W . . 123(2) ?
Tb1 O6 H2W . . 114(3) ?
H1W O6 H2W . . 112(3) ?
Tb1 O7 H3W . . 124(2) ?
Tb1 O7 H4W . . 125(2) ?
H3W O7 H4W . . 110(3) ?
Tb1 O8 H5W . . 127(2) ?
Tb1 O8 H6W . . 109(3) ?
H5W O8 H6W . . 115(3) ?
H7W O9 H8W . . 114(3) ?

loop_
_geom_bond_atom_site_label_1
_geom_bond_atom_site_label_2
_geom_bond_site_symmetry_2
_geom_bond_distance
_geom_bond_publ_flag
Tb1 O5 4_676 2.3035(19) y
Tb1 O8 . 2.368(2) y
Tb1 O6 . 2.383(2) y
Tb1 O4 2 2.4106(19) y
Tb1 O3 . 2.415(2) y
Tb1 O7 . 2.416(2) y
Tb1 O1 . 2.424(2) y
Tb1 N1 . 2.471(2) y
C1 O2 . 1.245(3) ?
C1 O1 . 1.263(3) ?
C1 C2 . 1.508(4) ?
C2 N1 . 1.345(4) ?
C2 C3 . 1.377(4) ?
C3 C4 . 1.412(4) ?
C3 H3 . 0.9300 ?
C4 O5 . 1.315(3) ?
C4 C5 . 1.405(4) ?
C5 C6 . 1.367(4) ?
C5 H5 . 0.9300 ?
C6 N1 . 1.347(4) ?
C6 C7 . 1.492(4) ?
C7 O4 . 1.256(3) ?
C7 O3 . 1.257(3) ?
O4 Tb1 2_545 2.4106(19) ?
O5 Tb1 4_575 2.3035(19) ?
O6 H1W . 0.85(4) ?
O6 H2W . 0.86(4) ?
O7 H3W . 0.875(16) ?
O7 H4W . 0.85(4) ?
O8 H5W . 0.849(16) ?
O8 H6W . 0.85(4) ?
O9 H7W . 0.86(4) ?
O9 H8W . 0.85(4) ?

loop_
_geom_hbond_atom_site_label_D
_geom_hbond_atom_site_label_H
_geom_hbond_atom_site_label_A
_geom_hbond_site_symmetry_A
_geom_hbond_distance_DH
_geom_hbond_distance_HA
_geom_hbond_distance_DA
_geom_hbond_angle_DHA
O6 H1W O1 2_645 0.85(4) 2.10(3) 2.799(3) 139(3)
O6 H2W O5 3_665 0.86(4) 1.93(3) 2.725(3) 154(3)
O7 H3W O9 3_666 0.875(16) 1.84(2) 2.687(3) 162(4)
O7 H4W O9 . 0.85(4) 2.23(3) 2.995(4) 151(3)
O8 H5W O2 3_675 0.849(19) 1.847(19) 2.693(3) 175(4)
O8 H6W O3 2 0.85(4) 1.85(4) 2.680(3) 167(4)
O9 H7W O2 4_576 0.86(4) 1.84(2) 2.699(3) 175(4)
O9 H8W O4 4_676 0.85(4) 2.37(4) 3.073(4) 141(5)
